data_7234675
loop_
_publ_author_name
'de Sousa Carvalho, Jr., Paulo de Sousa'
'Guimar\~aes, Gelton Geraldo Fernandes'
'Diniz, Luan Farinelli'
'Ellena, Javier A.'
'Ribeiro, Caue'

_publ_section_title
;
 High water soluble agrichemicals by engineered organic salts for reducing
 adverse environmental impacts
;
_journal_name_full 'Green Chemistry'
_journal_paper_doi 10.1039/C9GC02439E
_journal_year 2019
_chemical_formula_moiety 'C9 H18 N5 S, C4 H3 O4'
_chemical_formula_sum 'C13 H21 N5 O4 S'
_chemical_formula_weight 343.41
_space_group_crystal_system monoclinic
_space_group_IT_number 14
_space_group_name_Hall '-P 2ybc'
_space_group_name_H-M_alt 'P 1 21/c 1'
_symmetry_space_group_name_Hall '-P 2ybc'
_symmetry_space_group_name_H-M 'P 1 21/c 1'
_atom_sites_solution_hydrogens geom
_atom_sites_solution_primary dual
_audit_creation_date 2017-09-19
_audit_creation_method
;
Olex2 1.2
(compiled 2017.08.10 svn.r3458 for OlexSys, GUI svn.r5381)
;
_audit_update_record
;
2019-07-05 deposited with the CCDC.    2019-10-16 downloaded from the CCDC.
;
_cell_angle_alpha 90
_cell_angle_beta 111.5740(10)
_cell_angle_gamma 90
_cell_formula_units_Z 4
_cell_length_a 8.5300(3)
_cell_length_b 9.8310(3)
_cell_length_c 22.6570(8)
_cell_measurement_reflns_used 6249
_cell_measurement_temperature 293(2)
_cell_measurement_theta_max 25.393
_cell_measurement_theta_min 3.565
_cell_volume 1766.87(10)
_computing_molecular_graphics 'Olex2 (Dolomanov et al., 2009)'
_computing_publication_material 'Olex2 (Dolomanov et al., 2009)'
_computing_structure_refinement 'ShelXL (Sheldrick, 2015)'
_computing_structure_solution 'ShelXT (Sheldrick, 2015)'
_diffrn_ambient_temperature 293(2)
_diffrn_measured_fraction_theta_full 0.995
_diffrn_measured_fraction_theta_max 0.994
_diffrn_measurement_device_type KappaCCD
_diffrn_radiation_type MoK\a
_diffrn_radiation_wavelength 0.71073
_diffrn_reflns_av_R_equivalents 0.0182
_diffrn_reflns_av_unetI/netI 0.0279
_diffrn_reflns_Laue_measured_fraction_full 0.995
_diffrn_reflns_Laue_measured_fraction_max 0.994
_diffrn_reflns_limit_h_max 10
_diffrn_reflns_limit_h_min -10
_diffrn_reflns_limit_k_max 11
_diffrn_reflns_limit_k_min -11
_diffrn_reflns_limit_l_max 27
_diffrn_reflns_limit_l_min -27
_diffrn_reflns_number 6249
_diffrn_reflns_point_group_measured_fraction_full 0.995
_diffrn_reflns_point_group_measured_fraction_max 0.994
_diffrn_reflns_theta_full 25.242
_diffrn_reflns_theta_max 25.393
_diffrn_reflns_theta_min 3.565
_exptl_absorpt_coefficient_mu 0.209
_exptl_crystal_density_diffrn 1.291
_exptl_crystal_description prism
_exptl_crystal_F_000 728
_refine_diff_density_max 0.746
_refine_diff_density_min -0.282
_refine_diff_density_rms 0.050
_refine_ls_extinction_method none
_refine_ls_goodness_of_fit_ref 1.011
_refine_ls_hydrogen_treatment constr
_refine_ls_matrix_type full
_refine_ls_number_parameters 213
_refine_ls_number_reflns 3227
_refine_ls_number_restraints 0
_refine_ls_restrained_S_all 1.011
_refine_ls_R_factor_all 0.0789
_refine_ls_R_factor_gt 0.0590
_refine_ls_shift/su_max 0.000
_refine_ls_shift/su_mean 0.000
_refine_ls_structure_factor_coef Fsqd
_refine_ls_weighting_details 'w=1/[\s^2^(Fo^2^)+(0.1230P)^2^+0.4980P] where P=(Fo^2^+2Fc^2^)/3'
_refine_ls_weighting_scheme calc
_refine_ls_wR_factor_gt 0.1761
_refine_ls_wR_factor_ref 0.1934
_reflns_Friedel_coverage 0.000
_reflns_number_gt 2390
_reflns_number_total 3227
_reflns_threshold_expression 'I > 2\s(I)'
_cod_data_source_file c9gc02439e2.cif
_cod_data_source_block amt_mal_formii
_cod_database_code 7234675
_shelx_shelxl_version_number 2014/7
_shelx_space_group_comment
;
The symmetry employed for this shelxl refinement is uniquely defined
by the following loop, which should always be used as a source of
symmetry information in preference to the above space-group names.
They are only intended as comments.
;
_olex2_refinement_description
;
1. Fixed Uiso
 At 1.2 times of:
  All C(H) groups, All C(H,H) groups, All N(H) groups
 At 1.5 times of:
  All C(H,H,H) groups, All O(H) groups
2.a Ternary CH refined with riding coordinates:
 C00F(H00F)
2.b Secondary CH2 refined with riding coordinates:
 C00K(H00D,H00E)
2.c Aromatic/amide H refined with riding coordinates:
 N005(H005), N007(H007), N009(H009), C00G(H00P), C00J(H00Q)
2.d Idealised Me refined as rotating group:
 C00I(H00A,H00B,H00C), C00L(H00G,H00H,H00I), C00M(H00J,H00K,H00L), C00N(H00M,
 H00N,H00O)
2.e Idealised tetrahedral OH refined as rotating group:
 O008(H008)
;
_olex2_submission_special_instructions 'No special instructions were received'

loop_
_space_group_symop_operation_xyz
'x, y, z'
'-x, y+1/2, -z+1/2'
'-x, -y, -z'
'x, -y-1/2, z-1/2'

loop_
_atom_site_label
_atom_site_type_symbol
_atom_site_fract_x
_atom_site_fract_y
_atom_site_fract_z
_atom_site_U_iso_or_equiv
_atom_site_adp_type
_atom_site_occupancy
_atom_site_site_symmetry_order
_atom_site_calc_flag
_atom_site_refinement_flags_posn
S001 S 0.90506(10) 0.75757(7) 0.53447(3) 0.0686(3) Uani 1 1 d .
O002 O 0.8599(3) 0.6110(2) 0.39774(9) 0.0745(6) Uani 1 1 d .
O003 O 0.7596(3) 0.4198(2) 0.34720(10) 0.0849(7) Uani 1 1 d .
N004 N 0.6535(3) 0.3677(2) 0.54480(10) 0.0569(5) Uani 1 1 d .
N005 N 0.7715(3) 0.5219(2) 0.49372(9) 0.0523(5) Uani 1 1 d .
H005 H 0.7959 0.5431 0.4613 0.063 Uiso 1 1 calc R
N006 N 0.7823(3) 0.5780(2) 0.59492(10) 0.0585(6) Uani 1 1 d .
N007 N 0.6523(3) 0.3230(2) 0.44508(11) 0.0609(6) Uani 1 1 d .
H007 H 0.6767 0.3507 0.4135 0.073 Uiso 1 1 calc R
O008 O 0.8729(4) 0.8458(2) 0.36047(11) 0.1022(9) Uani 1 1 d .
H008 H 0.8768 0.7693 0.3754 0.153 Uiso 1 1 calc GR
N009 N 0.6770(3) 0.4232(2) 0.64557(11) 0.0721(7) Uani 1 1 d .
H009 H 0.7077 0.4804 0.6764 0.086 Uiso 1 1 calc R
C00A C 0.6910(3) 0.4017(2) 0.49490(11) 0.0518(6) Uani 1 1 d .
C00B C 0.7043(3) 0.4555(3) 0.59338(12) 0.0567(6) Uani 1 1 d .
C00C C 0.8243(4) 0.5325(3) 0.35017(12) 0.0634(7) Uani 1 1 d .
O00D O 0.8573(5) 0.9383(3) 0.27073(13) 0.1249(11) Uani 1 1 d .
C00E C 0.8120(3) 0.6064(2) 0.54394(12) 0.0524(6) Uani 1 1 d .
C00F C 0.5699(4) 0.1906(3) 0.43984(16) 0.0720(8) Uani 1 1 d .
H00F H 0.4787 0.1988 0.4562 0.086 Uiso 1 1 calc R
C00G C 0.8690(4) 0.5777(3) 0.29561(14) 0.0759(9) Uani 1 1 d .
H00P H 0.8889 0.5082 0.2714 0.091 Uiso 1 1 calc R
C00H C 0.8687(5) 0.8367(3) 0.30244(15) 0.0829(10) Uani 1 1 d .
C00I C 0.9544(5) 0.8352(3) 0.61082(15) 0.0804(9) Uani 1 1 d .
H00A H 1.0037 0.9230 0.6110 0.121 Uiso 1 1 calc GR
H00B H 1.0326 0.7788 0.6428 0.121 Uiso 1 1 calc GR
H00C H 0.8530 0.8453 0.6196 0.121 Uiso 1 1 calc GR
C00J C 0.8845(5) 0.7023(4) 0.27656(15) 0.0829(10) Uani 1 1 d .
H00Q H 0.9101 0.7057 0.2401 0.099 Uiso 1 1 calc R
C00K C 0.5986(5) 0.2971(4) 0.65401(18) 0.0937(11) Uani 1 1 d .
H00D H 0.4861 0.2916 0.6218 0.112 Uiso 1 1 calc R
H00E H 0.6632 0.2210 0.6477 0.112 Uiso 1 1 calc R
C00L C 0.6910(5) 0.0819(4) 0.4773(2) 0.1095(13) Uani 1 1 d .
H00G H 0.7752 0.0668 0.4593 0.164 Uiso 1 1 calc GR
H00H H 0.6303 -0.0011 0.4759 0.164 Uiso 1 1 calc GR
H00I H 0.7443 0.1109 0.5206 0.164 Uiso 1 1 calc GR
C00M C 0.4939(7) 0.1536(5) 0.3700(2) 0.1251(16) Uani 1 1 d .
H00J H 0.4179 0.2240 0.3472 0.188 Uiso 1 1 calc GR
H00K H 0.4336 0.0693 0.3651 0.188 Uiso 1 1 calc GR
H00L H 0.5822 0.1440 0.3536 0.188 Uiso 1 1 calc GR
C00N C 0.5870(7) 0.2851(7) 0.7155(2) 0.139(2) Uani 1 1 d .
H00M H 0.5052 0.3487 0.7188 0.208 Uiso 1 1 calc GR
H00N H 0.6949 0.3044 0.7477 0.208 Uiso 1 1 calc GR
H00O H 0.5533 0.1944 0.7210 0.208 Uiso 1 1 calc GR

loop_
_atom_site_aniso_label
_atom_site_aniso_U_11
_atom_site_aniso_U_22
_atom_site_aniso_U_33
_atom_site_aniso_U_23
_atom_site_aniso_U_13
_atom_site_aniso_U_12
S001 0.0940(6) 0.0508(4) 0.0637(5) 0.0016(3) 0.0320(4) -0.0135(3)
O002 0.1194(17) 0.0603(11) 0.0496(11) -0.0009(9) 0.0379(11) -0.0122(11)
O003 0.1252(19) 0.0598(13) 0.0736(14) -0.0032(10) 0.0412(13) -0.0125(11)
N004 0.0625(13) 0.0536(12) 0.0559(13) 0.0070(10) 0.0233(10) -0.0026(9)
N005 0.0625(12) 0.0484(11) 0.0471(11) 0.0065(9) 0.0217(9) -0.0018(9)
N006 0.0751(14) 0.0504(12) 0.0535(12) 0.0043(9) 0.0278(11) 0.0015(10)
N007 0.0745(14) 0.0517(12) 0.0556(13) -0.0002(10) 0.0228(11) -0.0073(10)
O008 0.190(3) 0.0608(12) 0.0717(14) -0.0039(11) 0.0668(16) -0.0270(16)
N009 0.0983(18) 0.0669(14) 0.0610(14) 0.0078(11) 0.0410(13) -0.0021(13)
C00A 0.0519(13) 0.0488(13) 0.0524(14) 0.0074(11) 0.0166(11) 0.0023(10)
C00B 0.0664(15) 0.0537(14) 0.0546(14) 0.0087(11) 0.0277(12) 0.0054(12)
C00C 0.0829(19) 0.0569(15) 0.0514(15) 0.0053(12) 0.0259(13) 0.0052(14)
O00D 0.213(3) 0.0831(17) 0.0813(17) 0.0199(14) 0.0566(19) -0.0265(19)
C00E 0.0599(14) 0.0464(12) 0.0502(14) 0.0047(10) 0.0193(11) 0.0044(10)
C00F 0.0805(19) 0.0550(16) 0.081(2) -0.0044(14) 0.0304(16) -0.0123(14)
C00G 0.106(2) 0.0708(19) 0.0628(17) -0.0052(14) 0.0450(17) -0.0006(16)
C00H 0.121(3) 0.072(2) 0.0575(18) 0.0044(15) 0.0349(18) -0.0202(18)
C00I 0.109(3) 0.0602(17) 0.074(2) -0.0101(14) 0.0358(18) -0.0154(16)
C00J 0.111(3) 0.095(2) 0.0554(17) -0.0026(15) 0.0452(17) -0.0188(19)
C00K 0.115(3) 0.096(2) 0.083(2) 0.0174(19) 0.051(2) -0.021(2)
C00L 0.114(3) 0.062(2) 0.156(4) 0.017(2) 0.054(3) 0.0001(19)
C00M 0.159(4) 0.111(3) 0.101(3) -0.037(3) 0.043(3) -0.049(3)
C00N 0.146(4) 0.183(5) 0.091(3) 0.039(3) 0.048(3) -0.035(3)

loop_
_atom_type_symbol
_atom_type_description
_atom_type_scat_dispersion_real
_atom_type_scat_dispersion_imag
_atom_type_scat_source
C C 0.0033 0.0016 'International Tables Vol C Tables 4.2.6.8 and 6.1.1.4'
H H 0.0000 0.0000 'International Tables Vol C Tables 4.2.6.8 and 6.1.1.4'
N N 0.0061 0.0033 'International Tables Vol C Tables 4.2.6.8 and 6.1.1.4'
O O 0.0106 0.0060 'International Tables Vol C Tables 4.2.6.8 and 6.1.1.4'
S S 0.1246 0.1234 'International Tables Vol C Tables 4.2.6.8 and 6.1.1.4'

loop_
_geom_angle_atom_site_label_1
_geom_angle_atom_site_label_2
_geom_angle_atom_site_label_3
_geom_angle
C00E S001 C00I 101.58(13)
C00A N004 C00B 115.6(2)
C00E N005 C00A 119.3(2)
C00E N006 C00B 114.7(2)
C00A N007 C00F 123.9(2)
C00B N009 C00K 124.2(3)
N004 C00A N005 120.8(2)
N007 C00A N004 121.6(2)
N007 C00A N005 117.5(2)
N004 C00B N006 126.5(2)
N009 C00B N004 118.0(2)
N009 C00B N006 115.5(2)
O002 C00C C00G 118.0(3)
O003 C00C O002 123.9(3)
O003 C00C C00G 118.1(3)
N005 C00E S001 114.25(18)
N006 C00E S001 122.8(2)
N006 C00E N005 123.0(2)
N007 C00F C00L 112.0(3)
N007 C00F C00M 107.8(3)
C00L C00F C00M 111.0(4)
C00J C00G C00C 129.4(3)
O008 C00H C00J 119.4(3)
O00D C00H O008 120.5(3)
O00D C00H C00J 120.1(3)
C00G C00J C00H 131.8(3)
C00N C00K N009 113.3(4)

loop_
_geom_bond_atom_site_label_1
_geom_bond_atom_site_label_2
_geom_bond_distance
S001 C00E 1.735(3)
S001 C00I 1.793(3)
O002 C00C 1.268(3)
O003 C00C 1.229(3)
N004 C00A 1.325(3)
N004 C00B 1.339(3)
N005 C00A 1.372(3)
N005 C00E 1.347(3)
N006 C00B 1.370(3)
N006 C00E 1.301(3)
N007 C00A 1.307(3)
N007 C00F 1.463(3)
O008 C00H 1.305(4)
N009 C00B 1.325(3)
N009 C00K 1.454(4)
C00C C00G 1.489(4)
O00D C00H 1.213(4)
C00F C00L 1.511(5)
C00F C00M 1.516(5)
C00G C00J 1.321(5)
C00H C00J 1.472(5)
C00K C00N 1.436(5)
